data_4328852
loop_
_publ_author_name
'Allen Bowden'
'Simon J. Coles'
'Mateusz B. Pitak'
'Andrew W. G. Platt'

_publ_section_title
;
 Complexes of Lanthanide Nitrates with Tri Tert Butylphosphine Oxide
;
_journal_name_full 'Inorganic Chemistry'
_journal_page_first 4379
_journal_page_last 4389
_journal_paper_doi 10.1021/ic300142r
_journal_volume 51
_journal_year 2012
_chemical_formula_moiety 'C24 H56 N3 Nd O12 P2, 2(C2 H6 O)'
_chemical_formula_sum 'C28 H68 N3 Nd O14 P2'
_chemical_formula_weight 877.03
_chemical_name_common Nd
_chemical_name_systematic
;
 ?
;
_space_group_IT_number 14
_symmetry_cell_setting monoclinic
_symmetry_space_group_name_Hall '-P 2yn'
_symmetry_space_group_name_H-M 'P 1 21/n 1'
_atom_sites_solution_hydrogens geom
_atom_sites_solution_primary direct
_atom_sites_solution_secondary difmap
_audit_creation_method SHELXL-97
_cell_angle_alpha 90.00
_cell_angle_beta 107.2710(10)
_cell_angle_gamma 90.00
_cell_formula_units_Z 4
_cell_length_a 17.2988(4)
_cell_length_b 14.2475(4)
_cell_length_c 17.4277(4)
_cell_measurement_reflns_used 86117
_cell_measurement_temperature 120(2)
_cell_measurement_theta_max 27.48
_cell_measurement_theta_min 2.91
_cell_volume 4101.64(18)
_computing_cell_refinement 'DENZO (Otwinowski & Minor, 1997) & COLLECT (Hooft, R.W.W., 1998)'
_computing_data_collection 'COLLECT (Hooft, R.W.W., 1998)'
_computing_data_reduction 'DENZO (Otwinowski & Minor, 1997) & COLLECT (Hooft, R.W.W., 1998)'
_computing_structure_refinement 'SHELXL-97 (Sheldrick, 2008)'
_computing_structure_solution 'SHELXL-97 (Sheldrick, 2008)'
_diffrn_ambient_temperature 120(2)
_diffrn_detector_area_resol_mean '4096x4096pixels / 62x62mm'
_diffrn_measured_fraction_theta_full 0.992
_diffrn_measured_fraction_theta_max 0.992
_diffrn_measurement_device_type 'Bruker-Nonius APEX II CCD camera on \k-goniostat'
_diffrn_measurement_method '\f & \w scans'
_diffrn_radiation_monochromator '10cm confocal mirrors'
_diffrn_radiation_source 'Bruker-Nonius FR591 rotating anode'
_diffrn_radiation_type MoK\a
_diffrn_radiation_wavelength 0.71073
_diffrn_reflns_av_R_equivalents 0.0362
_diffrn_reflns_av_sigmaI/netI 0.0343
_diffrn_reflns_limit_h_max 22
_diffrn_reflns_limit_h_min -22
_diffrn_reflns_limit_k_max 18
_diffrn_reflns_limit_k_min -17
_diffrn_reflns_limit_l_max 22
_diffrn_reflns_limit_l_min -22
_diffrn_reflns_number 37716
_diffrn_reflns_theta_full 27.48
_diffrn_reflns_theta_max 27.48
_diffrn_reflns_theta_min 2.91
_exptl_absorpt_coefficient_mu 1.404
_exptl_absorpt_correction_T_max 0.8723
_exptl_absorpt_correction_T_min 0.8496
_exptl_absorpt_correction_type multi-scan
_exptl_absorpt_process_details 'SADABS 2007/2 (Sheldrick, G.M., 2007)'
_exptl_crystal_colour Colourless
_exptl_crystal_density_diffrn 1.420
_exptl_crystal_description Block
_exptl_crystal_F_000 1836
_exptl_crystal_size_max 0.12
_exptl_crystal_size_mid 0.10
_exptl_crystal_size_min 0.10
_refine_diff_density_max 1.164
_refine_diff_density_min -0.632
_refine_diff_density_rms 0.095
_refine_ls_extinction_method none
_refine_ls_goodness_of_fit_ref 1.096
_refine_ls_hydrogen_treatment mixed
_refine_ls_matrix_type full
_refine_ls_number_parameters 461
_refine_ls_number_reflns 9345
_refine_ls_number_restraints 3
_refine_ls_restrained_S_all 1.095
_refine_ls_R_factor_all 0.0412
_refine_ls_R_factor_gt 0.0322
_refine_ls_shift/su_max 0.002
_refine_ls_shift/su_mean 0.000
_refine_ls_structure_factor_coef Fsqd
_refine_ls_weighting_details 'calc w=1/[\s^2^(Fo^2^)+(0.0004P)^2^+9.6375P] where P=(Fo^2^+2Fc^2^)/3'
_refine_ls_weighting_scheme calc
_refine_ls_wR_factor_gt 0.0656
_refine_ls_wR_factor_ref 0.0709
_reflns_number_gt 8108
_reflns_number_total 9345
_reflns_threshold_expression >2\s(I)
_cod_data_source_file ic300142r_si_001_8.cif
_cod_data_source_block Nd
_cod_database_code 4328852

loop_
_symmetry_equiv_pos_as_xyz
'x, y, z'
'-x+1/2, y+1/2, -z+1/2'
'-x, -y, -z'
'x-1/2, -y-1/2, z-1/2'

loop_
_atom_site_label
_atom_site_type_symbol
_atom_site_fract_x
_atom_site_fract_y
_atom_site_fract_z
_atom_site_U_iso_or_equiv
_atom_site_adp_type
_atom_site_occupancy
_atom_site_symmetry_multiplicity
_atom_site_calc_flag
_atom_site_refinement_flags
C1 C 0.75978(16) 0.4445(2) 0.72833(16) 0.0198(6) Uani 1 1 d .
C2 C 0.77823(18) 0.5068(2) 0.66397(19) 0.0286(7) Uani 1 1 d .
H2A H 0.8370 0.5130 0.6752 0.043 Uiso 1 1 calc R
H2B H 0.7543 0.5690 0.6647 0.043 Uiso 1 1 calc R
H2C H 0.7552 0.4782 0.6109 0.043 Uiso 1 1 calc R
C3 C 0.80538(17) 0.3512(2) 0.73150(19) 0.0253(6) Uani 1 1 d .
H3A H 0.7906 0.3231 0.6778 0.038 Uiso 1 1 calc R
H3B H 0.7908 0.3082 0.7688 0.038 Uiso 1 1 calc R
H3C H 0.8638 0.3629 0.7499 0.038 Uiso 1 1 calc R
C4 C 0.79539(18) 0.4905(2) 0.81165(18) 0.0254(6) Uani 1 1 d .
H4A H 0.7828 0.4515 0.8527 0.038 Uiso 1 1 calc R
H4B H 0.7717 0.5530 0.8115 0.038 Uiso 1 1 calc R
H4C H 0.8542 0.4961 0.8236 0.038 Uiso 1 1 calc R
C5 C 0.61114(16) 0.33169(19) 0.63072(16) 0.0192(6) Uani 1 1 d .
C6 C 0.64487(19) 0.2337(2) 0.66203(18) 0.0249(6) Uani 1 1 d .
H6A H 0.6453 0.2268 0.7181 0.037 Uiso 1 1 calc R
H6B H 0.7001 0.2274 0.6585 0.037 Uiso 1 1 calc R
H6C H 0.6105 0.1850 0.6293 0.037 Uiso 1 1 calc R
C7 C 0.51870(17) 0.3244(2) 0.61064(19) 0.0252(6) Uani 1 1 d .
H7A H 0.4938 0.3827 0.5851 0.038 Uiso 1 1 calc R
H7B H 0.5041 0.3141 0.6602 0.038 Uiso 1 1 calc R
H7C H 0.4992 0.2716 0.5739 0.038 Uiso 1 1 calc R
C8 C 0.63337(18) 0.3517(2) 0.55257(17) 0.0250(6) Uani 1 1 d .
H8A H 0.6074 0.3049 0.5118 0.037 Uiso 1 1 calc R
H8B H 0.6922 0.3482 0.5636 0.037 Uiso 1 1 calc R
H8C H 0.6145 0.4145 0.5328 0.037 Uiso 1 1 calc R
C9 C 0.58909(17) 0.53281(19) 0.68839(17) 0.0206(6) Uani 1 1 d .
C10 C 0.63268(19) 0.6137(2) 0.74288(19) 0.0286(7) Uani 1 1 d .
H10A H 0.6813 0.6314 0.7283 0.043 Uiso 1 1 calc R
H10B H 0.6482 0.5933 0.7991 0.043 Uiso 1 1 calc R
H10C H 0.5963 0.6679 0.7358 0.043 Uiso 1 1 calc R
C11 C 0.50856(18) 0.5189(2) 0.7082(2) 0.0289(7) Uani 1 1 d .
H11A H 0.4752 0.5754 0.6931 0.043 Uiso 1 1 calc R
H11B H 0.5198 0.5074 0.7659 0.043 Uiso 1 1 calc R
H11C H 0.4796 0.4650 0.6780 0.043 Uiso 1 1 calc R
C12 C 0.57138(19) 0.5649(2) 0.60085(18) 0.0270(6) Uani 1 1 d .
H12A H 0.5434 0.6255 0.5938 0.041 Uiso 1 1 calc R
H12B H 0.5370 0.5183 0.5652 0.041 Uiso 1 1 calc R
H12C H 0.6224 0.5713 0.5877 0.041 Uiso 1 1 calc R
C13 C 0.76987(16) 0.2845(2) 1.17915(17) 0.0205(6) Uani 1 1 d .
C14 C 0.74631(18) 0.3869(2) 1.15349(18) 0.0252(6) Uani 1 1 d .
H14A H 0.7898 0.4291 1.1828 0.038 Uiso 1 1 calc R
H14B H 0.6962 0.4031 1.1657 0.038 Uiso 1 1 calc R
H14C H 0.7381 0.3935 1.0956 0.038 Uiso 1 1 calc R
C15 C 0.85063(17) 0.2675(2) 1.16073(18) 0.0256(6) Uani 1 1 d .
H15A H 0.8900 0.3154 1.1879 0.038 Uiso 1 1 calc R
H15B H 0.8418 0.2713 1.1026 0.038 Uiso 1 1 calc R
H15C H 0.8714 0.2052 1.1800 0.038 Uiso 1 1 calc R
C16 C 0.78583(19) 0.2736(2) 1.27014(17) 0.0273(7) Uani 1 1 d .
H16A H 0.8010 0.2085 1.2857 0.041 Uiso 1 1 calc R
H16B H 0.7367 0.2898 1.2843 0.041 Uiso 1 1 calc R
H16C H 0.8300 0.3155 1.2985 0.041 Uiso 1 1 calc R
C17 C 0.72733(18) 0.0843(2) 1.10988(18) 0.0234(6) Uani 1 1 d .
C18 C 0.77889(19) 0.0855(2) 1.05128(18) 0.0261(6) Uani 1 1 d .
H18A H 0.7984 0.0220 1.0461 0.039 Uiso 1 1 calc R
H18B H 0.8252 0.1276 1.0720 0.039 Uiso 1 1 calc R
H18C H 0.7458 0.1078 0.9985 0.039 Uiso 1 1 calc R
C19 C 0.7790(2) 0.0456(2) 1.19174(18) 0.0297(7) Uani 1 1 d .
H19A H 0.7475 0.0474 1.2300 0.045 Uiso 1 1 calc R
H19B H 0.8278 0.0841 1.2120 0.045 Uiso 1 1 calc R
H19C H 0.7946 -0.0194 1.1851 0.045 Uiso 1 1 calc R
C20 C 0.6575(2) 0.0158(2) 1.0741(2) 0.0328(7) Uani 1 1 d .
H20A H 0.6794 -0.0440 1.0621 0.049 Uiso 1 1 calc R
H20B H 0.6213 0.0423 1.0245 0.049 Uiso 1 1 calc R
H20C H 0.6272 0.0054 1.1127 0.049 Uiso 1 1 calc R
C21 C 0.59846(17) 0.2029(2) 1.15688(17) 0.0237(6) Uani 1 1 d .
C22 C 0.6111(2) 0.1427(3) 1.23288(19) 0.0335(8) Uani 1 1 d .
H22A H 0.5641 0.1491 1.2529 0.050 Uiso 1 1 calc R
H22B H 0.6599 0.1639 1.2742 0.050 Uiso 1 1 calc R
H22C H 0.6175 0.0768 1.2200 0.050 Uiso 1 1 calc R
C23 C 0.52407(18) 0.1657(3) 1.09135(19) 0.0322(7) Uani 1 1 d .
H23A H 0.4759 0.1720 1.1095 0.048 Uiso 1 1 calc R
H23B H 0.5323 0.0995 1.0809 0.048 Uiso 1 1 calc R
H23C H 0.5166 0.2020 1.0419 0.048 Uiso 1 1 calc R
C24 C 0.57655(19) 0.3040(2) 1.1746(2) 0.0326(7) Uani 1 1 d .
H24A H 0.5691 0.3429 1.1266 0.049 Uiso 1 1 calc R
H24B H 0.6203 0.3301 1.2189 0.049 Uiso 1 1 calc R
H24C H 0.5263 0.3033 1.1897 0.049 Uiso 1 1 calc R
C25 C 0.74422(18) 0.6698(2) 1.02930(19) 0.0288(7) Uani 1 1 d .
H25A H 0.7937 0.7087 1.0479 0.035 Uiso 1 1 calc R
H25B H 0.7398 0.6311 1.0750 0.035 Uiso 1 1 calc R
C26 C 0.6710(2) 0.7316(2) 0.9999(2) 0.0345(8) Uani 1 1 d .
H26A H 0.6770 0.7717 0.9563 0.052 Uiso 1 1 calc R
H26B H 0.6658 0.7710 1.0442 0.052 Uiso 1 1 calc R
H26C H 0.6225 0.6926 0.9801 0.052 Uiso 1 1 calc R
C27 C 0.5527(2) 0.0091(3) 0.4136(2) 0.0439(9) Uani 1 1 d .
H27A H 0.5088 -0.0360 0.4126 0.053 Uiso 1 1 calc R
H27B H 0.5731 -0.0044 0.3673 0.053 Uiso 1 1 calc R
C28 C 0.5217(2) 0.1074(3) 0.4089(2) 0.0464(10) Uani 1 1 d .
H28A H 0.5022 0.1200 0.4553 0.070 Uiso 1 1 calc R
H28B H 0.4770 0.1154 0.3593 0.070 Uiso 1 1 calc R
H28C H 0.5654 0.1512 0.4091 0.070 Uiso 1 1 calc R
N11 N 0.79168(14) 0.28423(17) 0.93251(14) 0.0208(5) Uani 1 1 d .
N21 N 0.51898(15) 0.14549(18) 0.83507(15) 0.0261(6) Uani 1 1 d .
N31 N 0.45573(14) 0.39830(17) 0.90410(15) 0.0216(5) Uani 1 1 d .
O1 O 0.63814(11) 0.38235(13) 0.78932(11) 0.0186(4) Uani 1 1 d .
O2 O 0.65976(11) 0.24633(13) 1.03236(11) 0.0188(4) Uani 1 1 d .
O5 O 0.74902(13) 0.61044(17) 0.96448(13) 0.0307(5) Uani 1 1 d .
H5 H 0.7921 0.5792 0.9788 0.046 Uiso 1 1 calc R
O6 O 0.61618(15) 0.00071(18) 0.48661(16) 0.0443(6) Uani 1 1 d .
H6 H 0.6384 -0.0520 0.4885 0.066 Uiso 1 1 calc R
O11 O 0.73888(12) 0.22810(14) 0.89025(12) 0.0215(4) Uani 1 1 d .
O12 O 0.76474(11) 0.35590(14) 0.96015(12) 0.0209(4) Uani 1 1 d .
O13 O 0.86437(12) 0.27133(17) 0.94630(14) 0.0337(5) Uani 1 1 d .
O21 O 0.55940(15) 0.19222(17) 0.79854(15) 0.0380(6) Uani 1 1 d .
O22 O 0.52062(18) 0.17553(19) 0.90264(14) 0.0509(8) Uani 1 1 d .
O23 O 0.48051(15) 0.07607(16) 0.80491(15) 0.0392(6) Uani 1 1 d .
O31 O 0.47140(12) 0.37660(16) 0.83979(12) 0.0263(5) Uani 1 1 d .
O32 O 0.50676(11) 0.37386(15) 0.96989(12) 0.0235(4) Uani 1 1 d .
O33 O 0.39403(12) 0.44210(16) 0.90303(13) 0.0285(5) Uani 1 1 d .
O41 O 0.62978(12) 0.48148(15) 0.94925(13) 0.0243(4) Uani 1 1 d D
P1 P 0.64935(4) 0.42137(5) 0.71217(4) 0.01571(14) Uani 1 1 d .
P2 P 0.68775(4) 0.20551(5) 1.11659(4) 0.01700(14) Uani 1 1 d .
Nd1 Nd 0.614392(8) 0.315717(10) 0.904800(8) 0.01530(5) Uani 1 1 d .
H41 H 0.6710(14) 0.515(2) 0.9535(18) 0.023 Uiso 1 1 d D
H42 H 0.6087(16) 0.499(2) 0.9836(16) 0.023 Uiso 1 1 d D

loop_
_atom_site_aniso_label
_atom_site_aniso_U_11
_atom_site_aniso_U_22
_atom_site_aniso_U_33
_atom_site_aniso_U_23
_atom_site_aniso_U_13
_atom_site_aniso_U_12
C1 0.0201(13) 0.0191(14) 0.0178(13) 0.0043(11) 0.0021(11) -0.0008(11)
C2 0.0221(14) 0.0342(17) 0.0289(17) 0.0081(14) 0.0067(12) -0.0053(13)
C3 0.0213(14) 0.0274(16) 0.0255(16) 0.0012(13) 0.0043(12) 0.0026(12)
C4 0.0248(14) 0.0217(15) 0.0239(15) -0.0002(12) -0.0017(12) -0.0019(12)
C5 0.0214(13) 0.0194(14) 0.0160(13) -0.0025(11) 0.0044(11) -0.0010(11)
C6 0.0316(16) 0.0190(14) 0.0242(15) -0.0021(12) 0.0085(12) -0.0007(12)
C7 0.0208(14) 0.0243(15) 0.0291(16) -0.0035(13) 0.0050(12) -0.0046(12)
C8 0.0265(15) 0.0311(16) 0.0175(14) -0.0024(12) 0.0068(12) 0.0007(13)
C9 0.0230(13) 0.0170(13) 0.0205(14) 0.0020(11) 0.0042(11) 0.0009(11)
C10 0.0313(16) 0.0192(15) 0.0313(17) -0.0005(13) 0.0032(13) 0.0025(12)
C11 0.0298(16) 0.0217(15) 0.0381(19) 0.0014(13) 0.0144(14) 0.0058(12)
C12 0.0297(15) 0.0255(16) 0.0231(15) 0.0064(12) 0.0036(12) 0.0029(13)
C13 0.0197(13) 0.0239(14) 0.0161(13) -0.0014(11) 0.0028(11) 0.0033(11)
C14 0.0310(16) 0.0190(14) 0.0230(15) -0.0033(12) 0.0043(12) -0.0006(12)
C15 0.0222(14) 0.0300(17) 0.0224(15) -0.0019(13) 0.0034(12) 0.0000(12)
C16 0.0288(15) 0.0357(17) 0.0146(14) -0.0035(12) 0.0022(12) 0.0012(13)
C17 0.0307(15) 0.0166(14) 0.0216(15) 0.0034(11) 0.0058(12) 0.0037(12)
C18 0.0358(16) 0.0218(15) 0.0218(15) 0.0006(12) 0.0103(13) 0.0082(13)
C19 0.0383(17) 0.0267(16) 0.0229(16) 0.0072(13) 0.0073(13) 0.0094(14)
C20 0.0432(19) 0.0207(15) 0.0335(18) -0.0024(13) 0.0101(15) -0.0029(14)
C21 0.0230(14) 0.0308(16) 0.0183(14) 0.0046(12) 0.0074(11) 0.0016(12)
C22 0.0325(17) 0.048(2) 0.0225(16) 0.0093(15) 0.0112(13) -0.0020(15)
C23 0.0213(14) 0.048(2) 0.0272(17) 0.0051(15) 0.0074(13) -0.0005(14)
C24 0.0274(16) 0.043(2) 0.0295(17) -0.0022(15) 0.0117(13) 0.0109(14)
C25 0.0266(15) 0.0342(18) 0.0259(16) -0.0044(13) 0.0081(13) -0.0052(13)
C26 0.0367(18) 0.0297(18) 0.0386(19) 0.0012(15) 0.0133(15) 0.0007(14)
C27 0.047(2) 0.044(2) 0.0320(19) 0.0019(17) -0.0008(16) -0.0041(18)
C28 0.0311(18) 0.054(2) 0.049(2) 0.0160(19) 0.0049(17) 0.0060(17)
N11 0.0198(11) 0.0231(12) 0.0188(12) 0.0046(10) 0.0048(9) 0.0020(10)
N21 0.0252(13) 0.0226(13) 0.0250(14) 0.0015(11) -0.0012(10) -0.0047(10)
N31 0.0175(11) 0.0246(13) 0.0232(13) 0.0026(10) 0.0066(10) 0.0013(10)
O1 0.0214(9) 0.0182(9) 0.0159(9) 0.0020(8) 0.0048(8) 0.0004(8)
O2 0.0199(9) 0.0205(10) 0.0143(9) 0.0021(8) 0.0025(7) 0.0011(8)
O5 0.0228(11) 0.0398(13) 0.0290(12) -0.0061(10) 0.0071(9) 0.0012(10)
O6 0.0315(13) 0.0354(14) 0.0549(17) 0.0086(12) -0.0041(12) 0.0030(11)
O11 0.0231(10) 0.0213(10) 0.0193(10) -0.0012(8) 0.0052(8) 0.0015(8)
O12 0.0211(10) 0.0216(10) 0.0197(10) -0.0007(8) 0.0056(8) 0.0007(8)
O13 0.0169(10) 0.0432(14) 0.0390(13) 0.0016(11) 0.0053(9) 0.0058(9)
O21 0.0452(14) 0.0346(13) 0.0434(14) -0.0147(11) 0.0273(12) -0.0191(11)
O22 0.0769(19) 0.0567(17) 0.0210(12) -0.0093(12) 0.0172(13) -0.0412(15)
O23 0.0435(14) 0.0276(12) 0.0402(14) -0.0035(10) 0.0028(11) -0.0185(11)
O31 0.0209(10) 0.0406(13) 0.0173(10) 0.0001(9) 0.0056(8) 0.0042(9)
O32 0.0196(9) 0.0296(11) 0.0196(10) 0.0042(9) 0.0029(8) 0.0018(8)
O33 0.0214(10) 0.0342(12) 0.0314(12) 0.0031(10) 0.0100(9) 0.0092(9)
O41 0.0229(10) 0.0229(11) 0.0297(12) -0.0033(9) 0.0117(9) -0.0006(8)
P1 0.0175(3) 0.0148(3) 0.0140(3) 0.0018(3) 0.0035(3) -0.0001(3)
P2 0.0178(3) 0.0195(3) 0.0129(3) 0.0022(3) 0.0034(3) 0.0021(3)
Nd1 0.01472(7) 0.01709(8) 0.01319(7) 0.00148(6) 0.00277(5) 0.00015(5)

loop_
_atom_type_symbol
_atom_type_description
_atom_type_scat_dispersion_real
_atom_type_scat_dispersion_imag
_atom_type_scat_source
C C 0.0033 0.0016 'International Tables Vol C Tables 4.2.6.8 and 6.1.1.4'
H H 0.0000 0.0000 'International Tables Vol C Tables 4.2.6.8 and 6.1.1.4'
N N 0.0061 0.0033 'International Tables Vol C Tables 4.2.6.8 and 6.1.1.4'
O O 0.0106 0.0060 'International Tables Vol C Tables 4.2.6.8 and 6.1.1.4'
P P 0.1023 0.0942 'International Tables Vol C Tables 4.2.6.8 and 6.1.1.4'
Nd Nd -0.1943 3.0179 'International Tables Vol C Tables 4.2.6.8 and 6.1.1.4'

loop_
_geom_angle_atom_site_label_1
_geom_angle_atom_site_label_2
_geom_angle_atom_site_label_3
_geom_angle
C2 C1 C3 108.1(2)
C2 C1 C4 109.2(2)
C3 C1 C4 106.0(2)
C2 C1 P1 114.52(19)
C3 C1 P1 110.03(19)
C4 C1 P1 108.6(2)
C1 C2 H2A 109.5
C1 C2 H2B 109.5
H2A C2 H2B 109.5
C1 C2 H2C 109.5
H2A C2 H2C 109.5
H2B C2 H2C 109.5
C1 C3 H3A 109.5
C1 C3 H3B 109.5
H3A C3 H3B 109.5
C1 C3 H3C 109.5
H3A C3 H3C 109.5
H3B C3 H3C 109.5
C1 C4 H4A 109.5
C1 C4 H4B 109.5
H4A C4 H4B 109.5
C1 C4 H4C 109.5
H4A C4 H4C 109.5
H4B C4 H4C 109.5
C7 C5 C8 109.0(2)
C7 C5 C6 106.1(2)
C8 C5 C6 108.1(2)
C7 C5 P1 109.11(19)
C8 C5 P1 114.6(2)
C6 C5 P1 109.61(19)
C5 C6 H6A 109.5
C5 C6 H6B 109.5
H6A C6 H6B 109.5
C5 C6 H6C 109.5
H6A C6 H6C 109.5
H6B C6 H6C 109.5
C5 C7 H7A 109.5
C5 C7 H7B 109.5
H7A C7 H7B 109.5
C5 C7 H7C 109.5
H7A C7 H7C 109.5
H7B C7 H7C 109.5
C5 C8 H8A 109.5
C5 C8 H8B 109.5
H8A C8 H8B 109.5
C5 C8 H8C 109.5
H8A C8 H8C 109.5
H8B C8 H8C 109.5
C12 C9 C10 107.9(2)
C12 C9 C11 109.5(2)
C10 C9 C11 105.5(2)
C12 C9 P1 113.9(2)
C10 C9 P1 111.02(19)
C11 C9 P1 108.70(19)
C9 C10 H10A 109.5
C9 C10 H10B 109.5
H10A C10 H10B 109.5
C9 C10 H10C 109.5
H10A C10 H10C 109.5
H10B C10 H10C 109.5
C9 C11 H11A 109.5
C9 C11 H11B 109.5
H11A C11 H11B 109.5
C9 C11 H11C 109.5
H11A C11 H11C 109.5
H11B C11 H11C 109.5
C9 C12 H12A 109.5
C9 C12 H12B 109.5
H12A C12 H12B 109.5
C9 C12 H12C 109.5
H12A C12 H12C 109.5
H12B C12 H12C 109.5
C16 C13 C15 107.6(2)
C16 C13 C14 110.2(2)
C15 C13 C14 105.4(2)
C16 C13 P2 114.2(2)
C15 C13 P2 111.08(19)
C14 C13 P2 107.92(19)
C13 C14 H14A 109.5
C13 C14 H14B 109.5
H14A C14 H14B 109.5
C13 C14 H14C 109.5
H14A C14 H14C 109.5
H14B C14 H14C 109.5
C13 C15 H15A 109.5
C13 C15 H15B 109.5
H15A C15 H15B 109.5
C13 C15 H15C 109.5
H15A C15 H15C 109.5
H15B C15 H15C 109.5
C13 C16 H16A 109.5
C13 C16 H16B 109.5
H16A C16 H16B 109.5
C13 C16 H16C 109.5
H16A C16 H16C 109.5
H16B C16 H16C 109.5
C20 C17 C18 106.1(3)
C20 C17 C19 108.6(3)
C18 C17 C19 109.0(2)
C20 C17 P2 110.7(2)
C18 C17 P2 109.0(2)
C19 C17 P2 113.2(2)
C17 C18 H18A 109.5
C17 C18 H18B 109.5
H18A C18 H18B 109.5
C17 C18 H18C 109.5
H18A C18 H18C 109.5
H18B C18 H18C 109.5
C17 C19 H19A 109.5
C17 C19 H19B 109.5
H19A C19 H19B 109.5
C17 C19 H19C 109.5
H19A C19 H19C 109.5
H19B C19 H19C 109.5
C17 C20 H20A 109.5
C17 C20 H20B 109.5
H20A C20 H20B 109.5
C17 C20 H20C 109.5
H20A C20 H20C 109.5
H20B C20 H20C 109.5
C22 C21 C23 108.7(3)
C22 C21 C24 109.1(3)
C23 C21 C24 105.6(3)
C22 C21 P2 114.2(2)
C23 C21 P2 109.2(2)
C24 C21 P2 109.5(2)
C21 C22 H22A 109.5
C21 C22 H22B 109.5
H22A C22 H22B 109.5
C21 C22 H22C 109.5
H22A C22 H22C 109.5
H22B C22 H22C 109.5
C21 C23 H23A 109.5
C21 C23 H23B 109.5
H23A C23 H23B 109.5
C21 C23 H23C 109.5
H23A C23 H23C 109.5
H23B C23 H23C 109.5
C21 C24 H24A 109.5
C21 C24 H24B 109.5
H24A C24 H24B 109.5
C21 C24 H24C 109.5
H24A C24 H24C 109.5
H24B C24 H24C 109.5
O5 C25 C26 108.5(3)
O5 C25 H25A 110.0
C26 C25 H25A 110.0
O5 C25 H25B 110.0
C26 C25 H25B 110.0
H25A C25 H25B 108.4
C25 C26 H26A 109.5
C25 C26 H26B 109.5
H26A C26 H26B 109.5
C25 C26 H26C 109.5
H26A C26 H26C 109.5
H26B C26 H26C 109.5
O6 C27 C28 107.3(3)
O6 C27 H27A 110.3
C28 C27 H27A 110.3
O6 C27 H27B 110.3
C28 C27 H27B 110.3
H27A C27 H27B 108.5
C27 C28 H28A 109.5
C27 C28 H28B 109.5
H28A C28 H28B 109.5
C27 C28 H28C 109.5
H28A C28 H28C 109.5
H28B C28 H28C 109.5
O13 N11 O11 122.7(2)
O13 N11 O12 121.1(2)
O11 N11 O12 116.2(2)
O13 N11 Nd1 178.04(19)
O11 N11 Nd1 58.36(12)
O12 N11 Nd1 57.92(12)
O23 N21 O22 122.8(3)
O23 N21 O21 121.5(3)
O22 N21 O21 115.7(2)
O23 N21 Nd1 178.5(2)
O22 N21 Nd1 58.71(15)
O21 N21 Nd1 57.01(14)
O33 N31 O31 121.5(2)
O33 N31 O32 121.3(2)
O31 N31 O32 117.2(2)
O33 N31 Nd1 172.76(19)
O31 N31 Nd1 57.94(13)
O32 N31 Nd1 59.75(13)
P1 O1 Nd1 176.56(12)
P2 O2 Nd1 177.27(12)
C25 O5 H5 109.5
C27 O6 H6 109.5
N11 O11 Nd1 96.69(15)
N11 O12 Nd1 97.08(15)
N21 O21 Nd1 98.15(17)
N21 O22 Nd1 96.79(17)
N31 O31 Nd1 97.13(15)
N31 O32 Nd1 95.15(15)
Nd1 O41 H41 125(2)
Nd1 O41 H42 119(2)
H41 O41 H42 109(2)
O1 P1 C1 108.86(11)
O1 P1 C9 107.25(12)
C1 P1 C9 111.02(13)
O1 P1 C5 108.12(12)
C1 P1 C5 110.31(13)
C9 P1 C5 111.15(13)
O2 P2 C17 108.06(12)
O2 P2 C21 107.92(12)
C17 P2 C21 111.19(14)
O2 P2 C13 107.44(12)
C17 P2 C13 111.08(13)
C21 P2 C13 110.98(13)
O2 Nd1 O1 151.73(6)
O2 Nd1 O41 97.52(7)
O1 Nd1 O41 81.59(7)
O2 Nd1 O21 110.39(8)
O1 Nd1 O21 77.23(7)
O41 Nd1 O21 151.16(8)
O2 Nd1 O31 124.93(6)
O1 Nd1 O31 82.88(6)
O41 Nd1 O31 79.30(7)
O21 Nd1 O31 78.85(8)
O2 Nd1 O12 73.74(6)
O1 Nd1 O12 79.47(6)
O41 Nd1 O12 70.45(6)
O21 Nd1 O12 123.51(7)
O31 Nd1 O12 146.76(7)
O2 Nd1 O11 80.45(6)
O1 Nd1 O11 75.45(6)
O41 Nd1 O11 118.66(7)
O21 Nd1 O11 74.52(7)
O31 Nd1 O11 148.67(6)
O12 Nd1 O11 49.95(6)
O2 Nd1 O22 73.62(7)
O1 Nd1 O22 124.59(7)
O41 Nd1 O22 139.12(8)
O21 Nd1 O22 49.34(7)
O31 Nd1 O22 74.48(9)
O12 Nd1 O22 138.40(8)
O11 Nd1 O22 99.51(9)
O2 Nd1 O32 78.54(6)
O1 Nd1 O32 124.96(6)
O41 Nd1 O32 65.28(7)
O21 Nd1 O32 112.39(7)
O31 Nd1 O32 49.90(6)
O12 Nd1 O32 123.16(6)
O11 Nd1 O32 158.97(6)
O22 Nd1 O32 73.84(8)
O2 Nd1 N21 91.86(7)
O1 Nd1 N21 101.21(7)
O41 Nd1 N21 153.99(7)
O21 Nd1 N21 24.84(7)
O31 Nd1 N21 75.45(7)
O12 Nd1 N21 135.57(7)
O11 Nd1 N21 86.75(7)
O22 Nd1 N21 24.50(7)
O32 Nd1 N21 93.20(7)
O2 Nd1 N31 102.63(7)
O1 Nd1 N31 103.29(6)
O41 Nd1 N31 68.79(7)
O21 Nd1 N31 97.24(7)
O31 Nd1 N31 24.93(6)
O12 Nd1 N31 138.17(6)
O11 Nd1 N31 171.76(6)
O22 Nd1 N31 74.34(9)
O32 Nd1 N31 25.10(6)
N21 Nd1 N31 85.52(7)
O2 Nd1 N11 75.25(6)
O1 Nd1 N11 76.66(6)
O41 Nd1 N11 94.74(7)
O21 Nd1 N11 99.13(7)
O31 Nd1 N11 159.34(7)
O12 Nd1 N11 25.00(6)
O11 Nd1 N11 24.96(6)
O22 Nd1 N11 119.91(9)
O32 Nd1 N11 144.44(6)
N21 Nd1 N11 111.13(7)
N31 Nd1 N11 163.17(7)

loop_
_geom_bond_atom_site_label_1
_geom_bond_atom_site_label_2
_geom_bond_distance
C1 C2 1.537(4)
C1 C3 1.538(4)
C1 C4 1.545(4)
C1 P1 1.876(3)
C2 H2A 0.9800
C2 H2B 0.9800
C2 H2C 0.9800
C3 H3A 0.9800
C3 H3B 0.9800
C3 H3C 0.9800
C4 H4A 0.9800
C4 H4B 0.9800
C4 H4C 0.9800
C5 C7 1.536(4)
C5 C8 1.548(4)
C5 C6 1.548(4)
C5 P1 1.878(3)
C6 H6A 0.9800
C6 H6B 0.9800
C6 H6C 0.9800
C7 H7A 0.9800
C7 H7B 0.9800
C7 H7C 0.9800
C8 H8A 0.9800
C8 H8B 0.9800
C8 H8C 0.9800
C9 C12 1.534(4)
C9 C10 1.541(4)
C9 C11 1.544(4)
C9 P1 1.877(3)
C10 H10A 0.9800
C10 H10B 0.9800
C10 H10C 0.9800
C11 H11A 0.9800
C11 H11B 0.9800
C11 H11C 0.9800
C12 H12A 0.9800
C12 H12B 0.9800
C12 H12C 0.9800
C13 C16 1.535(4)
C13 C15 1.543(4)
C13 C14 1.545(4)
C13 P2 1.885(3)
C14 H14A 0.9800
C14 H14B 0.9800
C14 H14C 0.9800
C15 H15A 0.9800
C15 H15B 0.9800
C15 H15C 0.9800
C16 H16A 0.9800
C16 H16B 0.9800
C16 H16C 0.9800
C17 C20 1.534(4)
C17 C18 1.542(4)
C17 C19 1.543(4)
C17 P2 1.874(3)
C18 H18A 0.9800
C18 H18B 0.9800
C18 H18C 0.9800
C19 H19A 0.9800
C19 H19B 0.9800
C19 H19C 0.9800
C20 H20A 0.9800
C20 H20B 0.9800
C20 H20C 0.9800
C21 C22 1.538(4)
C21 C23 1.539(4)
C21 C24 1.545(4)
C21 P2 1.877(3)
C22 H22A 0.9800
C22 H22B 0.9800
C22 H22C 0.9800
C23 H23A 0.9800
C23 H23B 0.9800
C23 H23C 0.9800
C24 H24A 0.9800
C24 H24B 0.9800
C24 H24C 0.9800
C25 O5 1.433(4)
C25 C26 1.503(4)
C25 H25A 0.9900
C25 H25B 0.9900
C26 H26A 0.9800
C26 H26B 0.9800
C26 H26C 0.9800
C27 O6 1.418(4)
C27 C28 1.494(5)
C27 H27A 0.9900
C27 H27B 0.9900
C28 H28A 0.9800
C28 H28B 0.9800
C28 H28C 0.9800
N11 O13 1.222(3)
N11 O11 1.272(3)
N11 O12 1.275(3)
N11 Nd1 2.994(2)
N21 O23 1.220(3)
N21 O22 1.245(3)
N21 O21 1.266(3)
N21 Nd1 2.982(2)
N31 O33 1.232(3)
N31 O31 1.267(3)
N31 O32 1.270(3)
N31 Nd1 2.983(2)
O1 P1 1.520(2)
O1 Nd1 2.3688(18)
O2 P2 1.5184(19)
O2 Nd1 2.3451(18)
O5 H5 0.8400
O6 H6 0.8400
O11 Nd1 2.5660(19)
O12 Nd1 2.5559(19)
O21 Nd1 2.527(2)
O22 Nd1 2.566(2)
O31 Nd1 2.548(2)
O32 Nd1 2.587(2)
O41 Nd1 2.475(2)
O41 H41 0.839(17)
O41 H42 0.825(17)

loop_
_geom_hbond_atom_site_label_D
_geom_hbond_atom_site_label_H
_geom_hbond_atom_site_label_A
_geom_hbond_distance_DH
_geom_hbond_distance_HA
_geom_hbond_distance_DA
_geom_hbond_angle_DHA
_geom_hbond_site_symmetry_A
O5 H5 O6 0.84 1.89 2.725(3) 175.2 2_656
O6 H6 O12 0.84 2.11 2.868(3) 150.5 2_646
O41 H42 O33 0.825(17) 2.16(2) 2.935(3) 156(3) 3_667
O41 H41 O5 0.839(17) 1.890(19) 2.716(3) 168(3) .
